data_2213964
loop_
_publ_author_name
'Prabhu, Ganesan Venkatesa'
'Vembu, Nagarajan'
'Muruganandam, Loganathan'
'Linden, Anthony'

_publ_section_title
;
 <i>N</i>-[(Diphenylamino)methyl]acetamide
;
_journal_coeditor_code SJ2298
_journal_issue 6
_journal_name_full 'Acta Crystallographica Section E'
_journal_page_first o2841
_journal_page_last o2842
_journal_paper_doi 10.1107/S1600536807021459
_journal_volume 63
_journal_year 2007
_chemical_formula_iupac 'C15 H16 N2 O'
_chemical_formula_moiety 'C15 H16 N2 O'
_chemical_formula_sum 'C15 H16 N2 O'
_chemical_formula_weight 240.30
_chemical_melting_point 391.5(5)
_chemical_name_common N-(methylacetamido)diphenylamine
_chemical_name_systematic
;
N-[(Diphenylamino)methyl]acetamide
;
_space_group_IT_number 14
_symmetry_cell_setting monoclinic
_symmetry_space_group_name_Hall '-P 2ybc'
_symmetry_space_group_name_H-M 'P 1 21/c 1'
_atom_sites_solution_hydrogens geom
_atom_sites_solution_primary direct
_atom_sites_solution_secondary difmap
_audit_creation_method SHELXL97
_cell_angle_alpha 90.00
_cell_angle_beta 91.3265(10)
_cell_angle_gamma 90.00
_cell_formula_units_Z 8
_cell_length_a 15.5339(2)
_cell_length_b 8.7382(2)
_cell_length_c 18.7931(4)
_cell_measurement_reflns_used 7775
_cell_measurement_temperature 160(2)
_cell_measurement_theta_max 30.0
_cell_measurement_theta_min 2.0
_cell_volume 2550.26(9)
_computing_cell_refinement 'DENZO-SMN (Otwinowski & Minor, 1997)'
_computing_data_collection 'COLLECT (Nonius, 2000)'
_computing_data_reduction 'DENZO-SMN and SCALEPACK (Otwinowski & Minor, 1997)'
_computing_molecular_graphics 'PLATON (Spek, 2003)'
_computing_publication_material SHELXL97
_computing_structure_refinement 'SHELXL97 (Sheldrick, 1997)'
_computing_structure_solution 'SHELXS97 (Sheldrick, 1997)'
_diffrn_ambient_temperature 160.0(10)
_diffrn_detector_area_resol_mean 9
_diffrn_measured_fraction_theta_full 0.992
_diffrn_measured_fraction_theta_max 0.992
_diffrn_measurement_device_type 'Nonius KappaCCD area-detector'
_diffrn_measurement_method '\f and \w scans with \k offsets'
_diffrn_radiation_monochromator 'horizontally mounted graphite crystal'
_diffrn_radiation_source 'Nonius FR590 sealed tube generator'
_diffrn_radiation_type 'Mo K\a'
_diffrn_radiation_wavelength 0.71073
_diffrn_reflns_av_R_equivalents 0.0860
_diffrn_reflns_av_sigmaI/netI 0.0551
_diffrn_reflns_limit_h_max 21
_diffrn_reflns_limit_h_min -21
_diffrn_reflns_limit_k_max 12
_diffrn_reflns_limit_k_min -12
_diffrn_reflns_limit_l_max 26
_diffrn_reflns_limit_l_min -26
_diffrn_reflns_number 76517
_diffrn_reflns_theta_full 30.08
_diffrn_reflns_theta_max 30.08
_diffrn_reflns_theta_min 2.17
_diffrn_standards_number 0
_exptl_absorpt_coefficient_mu 0.080
_exptl_absorpt_correction_type none
_exptl_crystal_colour colourless
_exptl_crystal_density_diffrn 1.252
_exptl_crystal_density_method 'not measured'
_exptl_crystal_description prism
_exptl_crystal_F_000 1024
_exptl_crystal_size_max 0.33
_exptl_crystal_size_mid 0.25
_exptl_crystal_size_min 0.25
_refine_diff_density_max 0.226
_refine_diff_density_min -0.265
_refine_ls_extinction_method none
_refine_ls_goodness_of_fit_ref 1.064
_refine_ls_hydrogen_treatment refall
_refine_ls_matrix_type full
_refine_ls_number_parameters 453
_refine_ls_number_reflns 7428
_refine_ls_number_restraints 0
_refine_ls_restrained_S_all 1.064
_refine_ls_R_factor_all 0.0884
_refine_ls_R_factor_gt 0.0558
_refine_ls_shift/su_max 0.000
_refine_ls_shift/su_mean 0.000
_refine_ls_structure_factor_coef Fsqd
_refine_ls_weighting_details 'calc w=1/[\s^2^(Fo^2^)+(0.0794P)^2^+0.3971P] where P=(Fo^2^+2Fc^2^)/3'
_refine_ls_weighting_scheme calc
_refine_ls_wR_factor_gt 0.1371
_refine_ls_wR_factor_ref 0.1558
_reflns_number_gt 5265
_reflns_number_total 7428
_reflns_threshold_expression I>2\s(I)
_cod_data_source_file sj2298.cif
_cod_data_source_block I
_cod_depositor_comments
;
The following automatic conversions were performed:

'_chemical_melting_point' value '391-392' was changed to '391.5(5)' -
the average value was taken and precision was estimated.

Automatic conversion script
Id: cif_fix_values 1646 2011-03-28 12:23:43Z adriana 

The following automatic conversions were performed:

'_chemical_melting_point' value '391-392' was changed to '391.5(5)' -
the average value was taken and precision was estimated.

Automatic conversion script
Id: cif_fix_values 1715 2011-07-08 13:25:40Z adriana 
;
_cod_original_sg_symbol_H-M 'P 21/c'
_cod_database_code 2213964
_cod_database_fobs_code 2213964

loop_
_symmetry_equiv_pos_as_xyz
'x, y, z'
'-x, y+1/2, -z+1/2'
'-x, -y, -z'
'x, -y-1/2, z-1/2'

loop_
_atom_site_type_symbol
_atom_site_label
_atom_site_fract_x
_atom_site_fract_y
_atom_site_fract_z
_atom_site_U_iso_or_equiv
_atom_site_adp_type
_atom_site_calc_flag
_atom_site_occupancy
C C1 -0.01832(8) 0.29539(15) 0.14883(7) 0.0211(3) Uani d 1
C C2 -0.09719(9) 0.36679(17) 0.13395(8) 0.0252(3) Uani d 1
C C3 -0.16398(9) 0.28519(18) 0.10190(8) 0.0302(3) Uani d 1
C C4 -0.15435(10) 0.13199(19) 0.08551(8) 0.0309(3) Uani d 1
C C5 -0.07661(9) 0.06029(17) 0.10076(8) 0.0284(3) Uani d 1
C C6 -0.00904(9) 0.14121(16) 0.13188(8) 0.0250(3) Uani d 1
N N7 0.05056(7) 0.37343(13) 0.18421(6) 0.0245(3) Uani d 1
C C8 0.09226(9) 0.29551(17) 0.24309(8) 0.0253(3) Uani d 1
N N9 0.17586(7) 0.22970(13) 0.22465(6) 0.0218(2) Uani d 1
C C10 0.23004(8) 0.18362(15) 0.27643(7) 0.0216(3) Uani d 1
O O11 0.21192(7) 0.19959(13) 0.33981(5) 0.0313(3) Uani d 1
C C12 0.07677(8) 0.52154(15) 0.16468(7) 0.0220(3) Uani d 1
C C13 0.05035(9) 0.58546(17) 0.09968(8) 0.0269(3) Uani d 1
C C14 0.07814(10) 0.72975(18) 0.07981(10) 0.0360(4) Uani d 1
C C15 0.13260(11) 0.81400(19) 0.12401(11) 0.0417(5) Uani d 1
C C16 0.15846(11) 0.7520(2) 0.18810(11) 0.0405(4) Uani d 1
C C17 0.13206(10) 0.60693(19) 0.20888(9) 0.0314(3) Uani d 1
C C18 0.31169(10) 0.10702(19) 0.25530(9) 0.0316(3) Uani d 1
C C1A 0.41376(8) 0.47118(14) 0.36084(7) 0.0203(3) Uani d 1
C C2A 0.35280(9) 0.52647(16) 0.31177(8) 0.0250(3) Uani d 1
C C3A 0.36483(10) 0.50847(18) 0.23963(8) 0.0316(3) Uani d 1
C C4A 0.43723(10) 0.43434(19) 0.21546(8) 0.0335(4) Uani d 1
C C5A 0.49697(10) 0.37669(19) 0.26369(9) 0.0343(4) Uani d 1
C C6A 0.48578(9) 0.39454(17) 0.33625(8) 0.0285(3) Uani d 1
N N7A 0.40232(7) 0.49085(12) 0.43557(6) 0.0229(3) Uani d 1
C C8A 0.38415(9) 0.35492(15) 0.47658(8) 0.0225(3) Uani d 1
N N9A 0.29531(7) 0.30152(13) 0.46900(6) 0.0211(2) Uani d 1
C C10A 0.24228(9) 0.28198(15) 0.52379(7) 0.0235(3) Uani d 1
O O11A 0.26156(8) 0.31970(13) 0.58554(5) 0.0367(3) Uani d 1
C C12A 0.38663(8) 0.63759(15) 0.46278(7) 0.0200(3) Uani d 1
C C13A 0.41939(9) 0.76591(16) 0.42782(8) 0.0260(3) Uani d 1
C C14A 0.40855(10) 0.91092(17) 0.45551(9) 0.0311(3) Uani d 1
C C15A 0.36551(10) 0.93288(17) 0.51808(9) 0.0308(3) Uani d 1
C C16A 0.33210(9) 0.80765(17) 0.55239(8) 0.0285(3) Uani d 1
C C17A 0.34189(9) 0.66043(16) 0.52556(7) 0.0237(3) Uani d 1
C C18A 0.15771(11) 0.2075(2) 0.50598(9) 0.0335(4) Uani d 1
H H2 -0.1035(10) 0.473(2) 0.1444(9) 0.029(4) Uiso d 1
H H3 -0.2181(12) 0.3335(19) 0.0918(9) 0.034(4) Uiso d 1
H H4 -0.2006(12) 0.074(2) 0.0649(10) 0.041(5) Uiso d 1
H H5 -0.0677(11) -0.049(2) 0.0879(10) 0.040(5) Uiso d 1
H H6 0.0476(10) 0.0891(18) 0.1419(8) 0.025(4) Uiso d 1
H H8A 0.0546(11) 0.2130(19) 0.2584(9) 0.030(4) Uiso d 1
H H8B 0.1035(10) 0.3654(18) 0.2828(9) 0.026(4) Uiso d 1
H H9 0.1913(11) 0.2184(19) 0.1778(10) 0.034(5) Uiso d 1
H H13 0.0134(11) 0.528(2) 0.0675(10) 0.036(5) Uiso d 1
H H14 0.0616(14) 0.772(2) 0.0355(13) 0.057(6) Uiso d 1
H H15 0.1532(13) 0.913(3) 0.1108(11) 0.058(6) Uiso d 1
H H16 0.1992(14) 0.811(2) 0.2187(12) 0.054(6) Uiso d 1
H H17 0.1503(12) 0.568(2) 0.2528(11) 0.045(5) Uiso d 1
H H18A 0.3210(14) 0.105(2) 0.2040(13) 0.060(6) Uiso d 1
H H18B 0.3085(15) -0.006(3) 0.2706(13) 0.071(7) Uiso d 1
H H18C 0.3611(13) 0.153(2) 0.2790(11) 0.052(6) Uiso d 1
H H2' 0.2999(11) 0.577(2) 0.3275(9) 0.036(4) Uiso d 1
H H3' 0.3208(12) 0.548(2) 0.2048(10) 0.045(5) Uiso d 1
H H4' 0.4457(12) 0.427(2) 0.1645(11) 0.046(5) Uiso d 1
H H5' 0.5507(12) 0.3211(19) 0.2476(10) 0.036(4) Uiso d 1
H H6' 0.5273(11) 0.3603(19) 0.3721(10) 0.031(4) Uiso d 1
H H8C 0.4265(9) 0.2723(17) 0.4602(8) 0.018(4) Uiso d 1
H H8D 0.3939(9) 0.3741(17) 0.5278(9) 0.022(4) Uiso d 1
H H9' 0.2768(12) 0.272(2) 0.4283(11) 0.043(5) Uiso d 1
H H13' 0.4509(10) 0.7530(18) 0.3859(9) 0.025(4) Uiso d 1
H H14' 0.4322(13) 1.002(2) 0.4266(11) 0.054(6) Uiso d 1
H H15' 0.3571(11) 1.030(2) 0.5386(10) 0.038(5) Uiso d 1
H H16' 0.3000(11) 0.8205(19) 0.5954(10) 0.033(4) Uiso d 1
H H17' 0.3179(10) 0.570(2) 0.5525(9) 0.034(4) Uiso d 1
H H18D 0.1136(15) 0.255(3) 0.5299(13) 0.068(7) Uiso d 1
H H18E 0.1435(11) 0.206(2) 0.4542(11) 0.040(5) Uiso d 1
H H18F 0.1647(14) 0.103(3) 0.5248(13) 0.071(7) Uiso d 1

loop_
_atom_site_aniso_label
_atom_site_aniso_U_11
_atom_site_aniso_U_22
_atom_site_aniso_U_33
_atom_site_aniso_U_12
_atom_site_aniso_U_13
_atom_site_aniso_U_23
C1 0.0203(6) 0.0233(7) 0.0198(6) -0.0002(5) 0.0026(5) 0.0043(5)
C2 0.0233(7) 0.0262(7) 0.0261(7) 0.0041(5) 0.0029(6) 0.0021(6)
C3 0.0207(7) 0.0413(9) 0.0286(8) 0.0027(6) 0.0000(6) 0.0071(7)
C4 0.0279(7) 0.0393(8) 0.0255(8) -0.0107(6) -0.0005(6) 0.0021(6)
C5 0.0339(8) 0.0255(7) 0.0260(7) -0.0052(6) 0.0047(6) 0.0014(6)
C6 0.0241(7) 0.0238(7) 0.0272(7) 0.0022(5) 0.0040(6) 0.0043(6)
N7 0.0239(6) 0.0237(6) 0.0258(6) -0.0014(4) -0.0042(5) 0.0056(5)
C8 0.0246(7) 0.0316(8) 0.0199(7) 0.0026(6) 0.0022(5) 0.0040(6)
N9 0.0240(6) 0.0267(6) 0.0145(6) 0.0011(5) -0.0010(4) 0.0003(5)
C10 0.0240(6) 0.0214(6) 0.0192(6) -0.0057(5) -0.0038(5) 0.0015(5)
O11 0.0319(5) 0.0452(6) 0.0168(5) -0.0048(5) -0.0036(4) 0.0028(4)
C12 0.0211(6) 0.0213(6) 0.0239(7) 0.0032(5) 0.0064(5) -0.0013(5)
C13 0.0283(7) 0.0250(7) 0.0276(8) 0.0038(6) 0.0063(6) 0.0020(6)
C14 0.0334(8) 0.0280(8) 0.0473(10) 0.0088(6) 0.0152(8) 0.0124(7)
C15 0.0350(9) 0.0220(8) 0.0693(13) 0.0015(7) 0.0237(9) 0.0005(8)
C16 0.0318(8) 0.0341(9) 0.0563(12) -0.0088(7) 0.0144(8) -0.0161(8)
C17 0.0273(7) 0.0372(8) 0.0299(8) -0.0038(6) 0.0057(6) -0.0069(7)
C18 0.0254(7) 0.0361(9) 0.0331(9) 0.0034(6) -0.0051(6) 0.0023(7)
C1A 0.0219(6) 0.0187(6) 0.0204(6) -0.0026(5) 0.0034(5) -0.0004(5)
C2A 0.0246(7) 0.0267(7) 0.0238(7) 0.0054(6) 0.0047(5) 0.0016(6)
C3A 0.0350(8) 0.0367(8) 0.0233(7) 0.0047(6) 0.0022(6) 0.0056(6)
C4A 0.0392(8) 0.0389(9) 0.0230(7) 0.0013(7) 0.0103(6) -0.0019(7)
C5A 0.0274(7) 0.0407(9) 0.0353(9) 0.0040(7) 0.0091(7) -0.0077(7)
C6A 0.0224(7) 0.0319(8) 0.0312(8) 0.0031(6) -0.0013(6) -0.0015(6)
N7A 0.0310(6) 0.0179(5) 0.0199(6) -0.0013(4) 0.0027(5) 0.0012(4)
C8A 0.0266(7) 0.0203(6) 0.0204(7) -0.0006(5) -0.0035(5) 0.0039(5)
N9A 0.0264(6) 0.0221(6) 0.0150(6) -0.0025(4) -0.0006(5) 0.0003(4)
C10A 0.0327(7) 0.0204(6) 0.0174(7) -0.0010(5) 0.0024(5) 0.0026(5)
O11A 0.0500(7) 0.0442(7) 0.0160(5) -0.0127(5) 0.0043(5) -0.0013(5)
C12A 0.0187(6) 0.0212(6) 0.0199(6) -0.0018(5) -0.0028(5) -0.0001(5)
C13A 0.0283(7) 0.0237(7) 0.0263(7) -0.0037(6) 0.0046(6) 0.0005(6)
C14A 0.0357(8) 0.0216(7) 0.0360(8) -0.0048(6) 0.0014(7) 0.0016(6)
C15A 0.0353(8) 0.0232(7) 0.0336(8) 0.0020(6) -0.0037(6) -0.0056(6)
C16A 0.0292(7) 0.0337(8) 0.0227(7) -0.0012(6) -0.0005(6) -0.0072(6)
C17A 0.0250(7) 0.0270(7) 0.0192(7) -0.0050(6) -0.0015(5) -0.0012(6)
C18A 0.0327(8) 0.0416(9) 0.0263(8) -0.0077(7) 0.0060(7) 0.0018(7)

loop_
_atom_type_symbol
_atom_type_description
_atom_type_scat_dispersion_real
_atom_type_scat_dispersion_imag
_atom_type_scat_source
C C 0.0033 0.0016 'International Tables Vol C Tables 4.2.6.8 and 6.1.1.4'
H H 0.0000 0.0000 'International Tables Vol C Tables 4.2.6.8 and 6.1.1.4'
N N 0.0061 0.0033 'International Tables Vol C Tables 4.2.6.8 and 6.1.1.4'
O O 0.0106 0.0060 'International Tables Vol C Tables 4.2.6.8 and 6.1.1.4'

loop_
_geom_angle_atom_site_label_1
_geom_angle_atom_site_label_2
_geom_angle_atom_site_label_3
_geom_angle
C6 C1 C2 118.76(13)
C6 C1 N7 119.38(12)
C2 C1 N7 121.77(12)
C3 C2 C1 120.11(13)
C3 C2 H2 120.7(10)
C1 C2 H2 119.2(10)
C4 C3 C2 120.77(14)
C4 C3 H3 118.8(10)
C2 C3 H3 120.4(10)
C3 C4 C5 119.36(14)
C3 C4 H4 121.2(11)
C5 C4 H4 119.4(11)
C6 C5 C4 120.37(14)
C6 C5 H5 119.0(10)
C4 C5 H5 120.6(10)
C5 C6 C1 120.63(13)
C5 C6 H6 120.0(9)
C1 C6 H6 119.3(9)
C12 N7 C1 122.57(11)
C12 N7 C8 120.47(12)
C1 N7 C8 116.94(11)
N7 C8 N9 112.84(11)
N7 C8 H8A 108.2(10)
N9 C8 H8A 108.7(9)
N7 C8 H8B 111.1(9)
N9 C8 H8B 106.3(9)
H8A C8 H8B 109.6(13)
C10 N9 C8 119.49(12)
C10 N9 H9 119.4(11)
C8 N9 H9 121.1(11)
O11 C10 N9 120.94(13)
O11 C10 C18 121.25(13)
N9 C10 C18 117.76(13)
C13 C12 C17 118.09(13)
C13 C12 N7 120.99(13)
C17 C12 N7 120.90(13)
C14 C13 C12 120.82(15)
C14 C13 H13 119.4(10)
C12 C13 H13 119.8(10)
C15 C14 C13 120.79(17)
C15 C14 H14 118.2(13)
C13 C14 H14 121.0(13)
C16 C15 C14 118.65(15)
C16 C15 H15 119.4(13)
C14 C15 H15 121.9(13)
C15 C16 C17 121.59(17)
C15 C16 H16 118.3(12)
C17 C16 H16 120.1(12)
C16 C17 C12 120.06(16)
C16 C17 H17 119.9(12)
C12 C17 H17 120.0(12)
C10 C18 H18A 114.5(13)
C10 C18 H18B 108.0(13)
H18A C18 H18B 105.4(18)
C10 C18 H18C 111.0(12)
H18A C18 H18C 109.1(17)
H18B C18 H18C 108.4(18)
C6A C1A C2A 119.11(13)
C6A C1A N7A 120.19(13)
C2A C1A N7A 120.70(12)
C3A C2A C1A 120.32(13)
C3A C2A H2' 118.6(10)
C1A C2A H2' 121.1(10)
C2A C3A C4A 120.32(15)
C2A C3A H3' 119.9(11)
C4A C3A H3' 119.7(11)
C5A C4A C3A 119.70(14)
C5A C4A H4' 121.2(11)
C3A C4A H4' 119.1(11)
C4A C5A C6A 120.52(14)
C4A C5A H5' 121.6(10)
C6A C5A H5' 117.9(11)
C5A C6A C1A 120.01(14)
C5A C6A H6' 123.6(10)
C1A C6A H6' 116.4(10)
C12A N7A C1A 119.61(11)
C12A N7A C8A 121.19(11)
C1A N7A C8A 117.04(11)
N7A C8A N9A 113.93(11)
N7A C8A H8C 106.4(8)
N9A C8A H8C 110.8(8)
N7A C8A H8D 110.7(9)
N9A C8A H8D 105.8(9)
H8C C8A H8D 109.1(12)
C10A N9A C8A 124.07(12)
C10A N9A H9' 116.7(13)
C8A N9A H9' 118.9(13)
O11A C10A N9A 123.07(13)
O11A C10A C18A 121.19(13)
N9A C10A C18A 115.73(13)
C17A C12A C13A 118.34(12)
C17A C12A N7A 122.14(12)
C13A C12A N7A 119.47(12)
C14A C13A C12A 120.56(13)
C14A C13A H13' 119.6(10)
C12A C13A H13' 119.8(10)
C15A C14A C13A 120.96(14)
C15A C14A H14' 121.5(11)
C13A C14A H14' 117.5(11)
C16A C15A C14A 118.93(14)
C16A C15A H15' 117.8(11)
C14A C15A H15' 123.3(11)
C15A C16A C17A 121.29(14)
C15A C16A H16' 120.4(10)
C17A C16A H16' 118.3(10)
C16A C17A C12A 119.91(13)
C16A C17A H17' 119.7(10)
C12A C17A H17' 120.3(10)
C10A C18A H18D 110.5(15)
C10A C18A H18E 113.5(10)
H18D C18A H18E 109.5(18)
C10A C18A H18F 103.6(13)
H18D C18A H18F 109(2)
H18E C18A H18F 110.8(17)

loop_
_geom_bond_atom_site_label_1
_geom_bond_atom_site_label_2
_geom_bond_distance
C1 C6 1.3926(19)
C1 C2 1.3974(19)
C1 N7 1.4208(18)
C2 C3 1.385(2)
C2 H2 0.956(17)
C3 C4 1.383(2)
C3 H3 0.955(18)
C4 C5 1.385(2)
C4 H4 0.952(19)
C5 C6 1.384(2)
C5 H5 0.996(18)
C6 H6 1.005(16)
N7 C12 1.4080(17)
N7 C8 1.4403(18)
C8 N9 1.4690(18)
C8 H8A 0.976(17)
C8 H8B 0.977(17)
N9 C10 1.3339(18)
N9 H9 0.923(19)
C10 O11 1.2381(16)
C10 C18 1.496(2)
C12 C13 1.396(2)
C12 C17 1.397(2)
C13 C14 1.387(2)
C13 H13 0.967(19)
C14 C15 1.384(3)
C14 H14 0.94(2)
C15 C16 1.372(3)
C15 H15 0.96(2)
C16 C17 1.391(2)
C16 H16 0.99(2)
C17 H17 0.93(2)
C18 H18A 0.98(2)
C18 H18B 1.03(2)
C18 H18C 0.97(2)
C1A C6A 1.3919(19)
C1A C2A 1.393(2)
C1A N7A 1.4301(17)
C2A C3A 1.382(2)
C2A H2' 0.984(18)
C3A C4A 1.384(2)
C3A H3' 1.00(2)
C4A C5A 1.377(2)
C4A H4' 0.97(2)
C5A C6A 1.388(2)
C5A H5' 1.017(18)
C6A H6' 0.969(18)
N7A C12A 1.4039(17)
N7A C8A 1.4473(17)
C8A N9A 1.4606(18)
C8A H8C 1.028(15)
C8A H8D 0.986(16)
N9A C10A 1.3443(17)
N9A H9' 0.85(2)
C10A O11A 1.2365(17)
C10A C18A 1.497(2)
C12A C17A 1.3974(19)
C12A C13A 1.4013(19)
C13A C14A 1.382(2)
C13A H13' 0.944(16)
C14A C15A 1.379(2)
C14A H14' 1.04(2)
C15A C16A 1.378(2)
C15A H15' 0.942(18)
C16A C17A 1.391(2)
C16A H16' 0.966(18)
C17A H17' 1.016(18)
C18A H18D 0.93(2)
C18A H18E 0.99(2)
C18A H18F 0.99(3)

loop_
_geom_hbond_atom_site_label_D
_geom_hbond_atom_site_label_H
_geom_hbond_atom_site_label_A
_geom_hbond_site_symmetry_A
_geom_hbond_distance_DH
_geom_hbond_distance_HA
_geom_hbond_distance_DA
_geom_hbond_angle_DHA
_geom_hbond_publ_flag
N9 H9 O11A 4_565 0.923(19) 2.097(18) 2.9924(15) 163.2(16) y
C18 H18A O11A 4_565 0.98(2) 2.48(2) 3.329(2) 145.1(17) y
N9A H9' O11 . 0.85(2) 2.03(2) 2.8671(16) 169.7(18) y
C17A H17' O11A . 1.016(18) 2.440(18) 3.4288(18) 164.5(14) y
C18A H18E O11 . 0.99(2) 2.42(2) 3.254(2) 141.2(14) y
C3 H3 Cg4 2_545 0.95(2) 2.89 3.68 141 y
C8 H8A Cg3 2_545 0.98(2) 3.14 3.92 139 y
C8A H8C Cg4 3_666 1.030(10) 3.23 3.96 129 y
C14 H14 Cg1 3_565 0.94(2) 2.91 3.74 148 y
C16A H16' Cg3 4_565 0.97(2) 3.19 3.97 139 y
C17 H17 Cg1 2_555 0.93(2) 2.95 3.49 118 y
C18 H18C Cg2 . 0.97(2) 2.80 3.54 134 y

loop_
_geom_torsion_atom_site_label_1
_geom_torsion_atom_site_label_2
_geom_torsion_atom_site_label_3
_geom_torsion_atom_site_label_4
_geom_torsion
C6 C1 C2 C3 -1.0(2)
N7 C1 C2 C3 -177.43(13)
C1 C2 C3 C4 1.3(2)
C2 C3 C4 C5 -0.7(2)
C3 C4 C5 C6 -0.2(2)
C4 C5 C6 C1 0.5(2)
C2 C1 C6 C5 0.1(2)
N7 C1 C6 C5 176.64(12)
C6 C1 N7 C12 136.58(13)
C2 C1 N7 C12 -47.00(18)
C6 C1 N7 C8 -44.83(17)
C2 C1 N7 C8 131.58(13)
C12 N7 C8 N9 -78.30(16)
C1 N7 C8 N9 103.09(14)
N7 C8 N9 C10 165.61(12)
C8 N9 C10 O11 -2.1(2)
C8 N9 C10 C18 175.69(13)
C1 N7 C12 C13 -15.10(19)
C8 N7 C12 C13 166.36(12)
C1 N7 C12 C17 166.83(12)
C8 N7 C12 C17 -11.70(19)
C17 C12 C13 C14 -0.2(2)
N7 C12 C13 C14 -178.29(12)
C12 C13 C14 C15 -0.1(2)
C13 C14 C15 C16 -0.2(2)
C14 C15 C16 C17 0.8(2)
C15 C16 C17 C12 -1.1(2)
C13 C12 C17 C16 0.7(2)
N7 C12 C17 C16 178.87(13)
C6A C1A C2A C3A -1.5(2)
N7A C1A C2A C3A 179.28(13)
C1A C2A C3A C4A 0.5(2)
C2A C3A C4A C5A 0.8(2)
C3A C4A C5A C6A -1.0(2)
C4A C5A C6A C1A 0.0(2)
C2A C1A C6A C5A 1.3(2)
N7A C1A C6A C5A -179.52(13)
C6A C1A N7A C12A 127.70(14)
C2A C1A N7A C12A -53.09(17)
C6A C1A N7A C8A -68.79(16)
C2A C1A N7A C8A 110.42(14)
C12A N7A C8A N9A 86.00(15)
C1A N7A C8A N9A -77.22(15)
N7A C8A N9A C10A -123.28(14)
C8A N9A C10A O11A 6.2(2)
C8A N9A C10A C18A -172.44(13)
C1A N7A C12A C17A 153.53(13)
C8A N7A C12A C17A -9.28(19)
C1A N7A C12A C13A -28.97(18)
C8A N7A C12A C13A 168.23(13)
C17A C12A C13A C14A 0.9(2)
N7A C12A C13A C14A -176.72(13)
C12A C13A C14A C15A 0.1(2)
C13A C14A C15A C16A -0.9(2)
C14A C15A C16A C17A 0.8(2)
C15A C16A C17A C12A 0.3(2)
C13A C12A C17A C16A -1.1(2)
N7A C12A C17A C16A 176.48(13)

loop_
_cod_related_entry_id
_cod_related_entry_database
_cod_related_entry_code
1 ChemSpider 24737697
